data_4500900
loop_
_publ_author_name
'Rub\<ci\'c, Mirta'
'Mili\'c, Dalibor'
'Pavlovi\'c, Gordana'
'Cindri\'c, Marina'

_publ_section_title
;
 Conformational Diversity of Thiosemicarbazonatovanadium(V) Complexes in
 the Solid State: From Polymorphism to Isostructurality
;
_journal_issue 12
_journal_name_full 'Crystal Growth &amp; Design'
_journal_page_first 5227
_journal_paper_doi 10.1021/cg200466b
_journal_volume 11
_journal_year 2011
_chemical_formula_moiety 'C17 H18 N3 O4 S V'
_chemical_formula_sum 'C17 H18 N3 O4 S V'
_chemical_formula_weight 411.34
_chemical_name_systematic
;
ethoxo-(4-methoxysalicylaldehyde-4-phenylthiosemicarbazonato(2-))-
oxo-vanadium(V)
;
_space_group_IT_number 14
_symmetry_cell_setting monoclinic
_symmetry_Int_Tables_number 14
_symmetry_space_group_name_Hall '-P 2ybc'
_symmetry_space_group_name_H-M 'P 1 21/c 1'
_atom_sites_solution_hydrogens geom
_atom_sites_solution_primary direct
_atom_sites_solution_secondary difmap
_audit_creation_method SHELXL-97
_cell_angle_alpha 90.00
_cell_angle_beta 96.510(2)
_cell_angle_gamma 90.00
_cell_formula_units_Z 8
_cell_length_a 12.4255(3)
_cell_length_b 15.7746(4)
_cell_length_c 18.5559(5)
_cell_measurement_reflns_used 10502
_cell_measurement_temperature 120(2)
_cell_measurement_theta_max 28.42
_cell_measurement_theta_min 3.74
_cell_volume 3613.64(16)
_computing_cell_refinement
;
CrysAlisPro, Oxford Diffraction Ltd.,
Version 1.171.33.48 (release 15-09-2009 CrysAlis171 .NET)
(compiled Sep 15 2009,11:49:04)
;
_computing_data_collection
;
CrysAlisPro, Oxford Diffraction Ltd.,
Version 1.171.33.48 (release 15-09-2009 CrysAlis171 .NET)
(compiled Sep 15 2009,11:49:04)
;
_computing_data_reduction
;
CrysAlisPro, Oxford Diffraction Ltd.,
Version 1.171.33.48 (release 15-09-2009 CrysAlis171 .NET)
(compiled Sep 15 2009,11:49:04)
;
_computing_molecular_graphics
;
 ORTEP-3 for Windows, Ver. 1.08 (Farrugia, 2005), 
 MERCURY 1.4.2 (CCDC, 2006)
;
_computing_publication_material 'SHELXL-97 (Sheldrick, 1997)'
_computing_structure_refinement 'SHELXL-97 (Sheldrick, 2008)'
_computing_structure_solution 'SHELXS-97 (Sheldrick, 2008)'
_diffrn_ambient_temperature 120(2)
_diffrn_detector_area_resol_mean 16.3426
_diffrn_measured_fraction_theta_full 0.994
_diffrn_measured_fraction_theta_max 0.994
_diffrn_measurement_device_type 'Xcalibur, Sapphire3'
_diffrn_measurement_method '\w scans'
_diffrn_radiation_monochromator graphite
_diffrn_radiation_source 'Enhance (Mo) X-ray Source'
_diffrn_radiation_type 'Mo K\a'
_diffrn_radiation_wavelength 0.7107
_diffrn_reflns_av_R_equivalents 0.0217
_diffrn_reflns_av_sigmaI/netI 0.0276
_diffrn_reflns_limit_h_max 15
_diffrn_reflns_limit_h_min -15
_diffrn_reflns_limit_k_max 19
_diffrn_reflns_limit_k_min -18
_diffrn_reflns_limit_l_max 22
_diffrn_reflns_limit_l_min -18
_diffrn_reflns_number 17982
_diffrn_reflns_theta_full 26.00
_diffrn_reflns_theta_max 26.00
_diffrn_reflns_theta_min 4.19
_exptl_absorpt_coefficient_mu 0.692
_exptl_absorpt_correction_T_max 0.933
_exptl_absorpt_correction_T_min 0.830
_exptl_absorpt_correction_type multi-scan
_exptl_absorpt_process_details
;
CrysAlisPro, Oxford Diffraction Ltd.,
Version 1.171.33.48 (release 15-09-2009 CrysAlis171 .NET)
(compiled Sep 15 2009,11:49:04)
Empirical absorption correction using spherical harmonics,
 implemented in SCALE3 ABSPACK scaling algorithm.
;
_exptl_crystal_colour black
_exptl_crystal_density_diffrn 1.512
_exptl_crystal_density_method 'not measured'
_exptl_crystal_description plate
_exptl_crystal_F_000 1696
_exptl_crystal_size_max 0.46
_exptl_crystal_size_mid 0.44
_exptl_crystal_size_min 0.10
_refine_diff_density_max 0.300
_refine_diff_density_min -0.269
_refine_diff_density_rms 0.051
_refine_ls_extinction_method none
_refine_ls_goodness_of_fit_ref 0.966
_refine_ls_hydrogen_treatment mixed
_refine_ls_matrix_type full
_refine_ls_number_parameters 632
_refine_ls_number_reflns 7047
_refine_ls_number_restraints 241
_refine_ls_restrained_S_all 0.949
_refine_ls_R_factor_all 0.0412
_refine_ls_R_factor_gt 0.0279
_refine_ls_shift/su_max 0.001
_refine_ls_shift/su_mean 0.000
_refine_ls_structure_factor_coef Fsqd
_refine_ls_weighting_details 'calc w=1/[\s^2^(Fo^2^)+(0.0487P)^2^+0.0000P] where P=(Fo^2^+2Fc^2^)/3'
_refine_ls_weighting_scheme calc
_refine_ls_wR_factor_gt 0.0737
_refine_ls_wR_factor_ref 0.0765
_reflns_number_gt 5210
_reflns_number_total 7047
_reflns_threshold_expression >2\s(I)
_cod_data_source_file cg200466b_si_002.cif
_cod_data_source_block 2b
_cod_original_sg_symbol_H-M 'P 21/c'
_cod_database_code 4500900

loop_
_symmetry_equiv_pos_as_xyz
'x, y, z'
'-x, y+1/2, -z+1/2'
'-x, -y, -z'
'x, -y-1/2, z-1/2'

loop_
_atom_site_label
_atom_site_type_symbol
_atom_site_fract_x
_atom_site_fract_y
_atom_site_fract_z
_atom_site_U_iso_or_equiv
_atom_site_adp_type
_atom_site_occupancy
_atom_site_symmetry_multiplicity
_atom_site_calc_flag
_atom_site_refinement_flags
_atom_site_disorder_assembly
_atom_site_disorder_group
V1A V 0.62604(2) 0.452072(16) 0.159087(14) 0.01378(8) Uani 0.9627(5) 1 d PD A 1
S1A S 0.43920(3) 0.45943(3) 0.16754(2) 0.01806(10) Uani 0.9627(5) 1 d PD A 1
O1A O 0.75052(8) 0.51674(7) 0.16603(6) 0.0181(2) Uani 0.9627(5) 1 d PD A 1
O2A O 1.12350(8) 0.57476(7) 0.24296(6) 0.0217(3) Uani 0.9627(5) 1 d PD A 1
O3A O 0.66081(8) 0.35678(7) 0.17692(6) 0.0192(3) Uani 0.9627(5) 1 d PD A 1
O4A O 0.59376(9) 0.45884(7) 0.06450(6) 0.0188(3) Uani 0.9627(5) 1 d PD A 1
N1A N 0.34659(10) 0.44900(9) 0.28925(8) 0.0169(3) Uani 0.9627(5) 1 d PD A 1
H1NA H 0.2964(13) 0.4436(11) 0.2577(9) 0.020 Uiso 0.9627(5) 1 d PD A 1
N2A N 0.52986(10) 0.48006(8) 0.30544(7) 0.0158(3) Uani 0.9627(5) 1 d PD A 1
N3A N 0.62144(10) 0.48857(8) 0.26883(7) 0.0145(3) Uani 0.9627(5) 1 d PD A 1
C1A C 0.44308(12) 0.46319(10) 0.26203(8) 0.0151(3) Uani 0.9627(5) 1 d PD A 1
C2A C 0.70706(11) 0.50960(9) 0.31240(9) 0.0155(3) Uani 0.9627(5) 1 d PD A 1
H2A H 0.6981 0.5165 0.3622 0.019 Uiso 0.9627(5) 1 calc PR A 1
C3A C 0.81274(12) 0.52307(9) 0.29187(9) 0.0156(3) Uani 0.9627(5) 1 d PD A 1
C4A C 0.83222(12) 0.52646(9) 0.21892(9) 0.0157(3) Uani 0.9627(5) 1 d PD A 1
C5A C 0.93613(12) 0.54323(10) 0.20003(9) 0.0174(3) Uani 0.9627(5) 1 d PD A 1
H5A H 0.9490 0.5452 0.1506 0.021 Uiso 0.9627(5) 1 calc PR A 1
C6A C 1.01978(13) 0.55693(10) 0.25485(9) 0.0175(4) Uani 0.9627(5) 1 d PD A 1
C7A C 1.00201(13) 0.55358(10) 0.32778(9) 0.0202(4) Uani 0.9627(5) 1 d PD A 1
H7A H 1.0603 0.5630 0.3647 0.024 Uiso 0.9627(5) 1 calc PR A 1
C8A C 0.90057(12) 0.53677(10) 0.34600(9) 0.0188(4) Uani 0.9627(5) 1 d PD A 1
H8A H 0.8890 0.5343 0.3957 0.023 Uiso 0.9627(5) 1 calc PR A 1
C9A C 0.32660(13) 0.43308(10) 0.36097(9) 0.0170(3) Uani 0.9627(5) 1 d PD A 1
C10A C 0.40607(13) 0.43177(11) 0.42052(9) 0.0230(4) Uani 0.9627(5) 1 d PD A 1
H10A H 0.4787 0.4465 0.4146 0.028 Uiso 0.9627(5) 1 calc PR A 1
C11A C 0.37872(14) 0.40898(12) 0.48819(10) 0.0266(4) Uani 0.9627(5) 1 d PD A 1
H11A H 0.4338 0.4066 0.5281 0.032 Uiso 0.9627(5) 1 calc PR A 1
C12A C 0.27349(14) 0.38965(12) 0.49908(10) 0.0257(4) Uani 0.9627(5) 1 d PD A 1
H12A H 0.2559 0.3732 0.5456 0.031 Uiso 0.9627(5) 1 calc PR A 1
C13A C 0.19391(14) 0.39482(11) 0.44038(10) 0.0263(4) Uani 0.9627(5) 1 d PD A 1
H13A H 0.1207 0.3836 0.4473 0.032 Uiso 0.9627(5) 1 calc PR A 1
C14A C 0.21938(12) 0.41597(10) 0.37243(9) 0.0207(4) Uani 0.9627(5) 1 d PD A 1
H14A H 0.1637 0.4190 0.3330 0.025 Uiso 0.9627(5) 1 calc PR A 1
C15A C 1.14575(13) 0.58820(11) 0.16982(9) 0.0217(4) Uani 0.9627(5) 1 d PD A 1
H15A H 1.2231 0.6001 0.1693 0.033 Uiso 0.9627(5) 1 calc PR A 1
H15B H 1.1032 0.6364 0.1491 0.033 Uiso 0.9627(5) 1 calc PR A 1
H15C H 1.1263 0.5373 0.1410 0.033 Uiso 0.9627(5) 1 calc PR A 1
C16A C 0.60060(14) 0.39610(12) 0.00926(10) 0.0268(5) Uani 0.9627(5) 1 d PD A 1
H16B H 0.5522 0.4120 -0.0348 0.032 Uiso 0.9627(5) 1 calc PR A 1
H16A H 0.5764 0.3406 0.0264 0.032 Uiso 0.9627(5) 1 calc PR A 1
C17A C 0.71452(16) 0.38906(17) -0.00877(12) 0.0389(5) Uani 0.9627(5) 1 d PD A 1
H17A H 0.7181 0.3463 -0.0467 0.058 Uiso 0.9627(5) 1 calc PR A 1
H17B H 0.7620 0.3723 0.0347 0.058 Uiso 0.9627(5) 1 calc PR A 1
H17C H 0.7381 0.4440 -0.0261 0.058 Uiso 0.9627(5) 1 calc PR A 1
V1B V 0.12497(2) 0.293024(17) 0.153502(14) 0.01368(8) Uani 0.9627(5) 1 d PD A 1
S1B S -0.06187(3) 0.28618(3) 0.16129(2) 0.01822(10) Uani 0.9627(5) 1 d PD A 1
O1B O 0.24685(8) 0.22587(7) 0.15881(6) 0.0172(2) Uani 0.9627(5) 1 d PD A 1
O2B O 0.62029(8) 0.16696(7) 0.23447(6) 0.0206(3) Uani 0.9627(5) 1 d PD A 1
O3B O 0.16341(9) 0.38673(7) 0.17489(6) 0.0208(3) Uani 0.9627(5) 1 d PD A 1
O4B O 0.09308(9) 0.28952(7) 0.05835(6) 0.0203(3) Uani 0.9627(5) 1 d PD A 1
N1B N -0.15514(10) 0.29476(8) 0.28257(8) 0.0167(3) Uani 0.9627(5) 1 d PD A 1
H1NB H -0.2087(13) 0.2994(10) 0.2514(9) 0.020 Uiso 0.9627(5) 1 d PD A 1
N2B N 0.02772(10) 0.26199(8) 0.29913(7) 0.0156(3) Uani 0.9627(5) 1 d PD A 1
N3B N 0.11898(10) 0.25372(8) 0.26239(7) 0.0143(3) Uani 0.9627(5) 1 d PD A 1
C1B C -0.05875(12) 0.28054(9) 0.25565(9) 0.0152(3) Uani 0.9627(5) 1 d PD A 1
C2B C 0.20448(12) 0.23037(10) 0.30513(9) 0.0159(3) Uani 0.9627(5) 1 d PD A 1
H2B H 0.1955 0.2213 0.3547 0.019 Uiso 0.9627(5) 1 calc PR A 1
C3B C 0.30983(12) 0.21733(9) 0.28426(9) 0.0155(3) Uani 0.9627(5) 1 d PD A 1
C4B C 0.32921(12) 0.21534(9) 0.21128(9) 0.0146(3) Uani 0.9627(5) 1 d PD A 1
C5B C 0.43271(12) 0.19913(10) 0.19191(9) 0.0171(3) Uani 0.9627(5) 1 d PD A 1
H5B H 0.4452 0.1982 0.1424 0.020 Uiso 0.9627(5) 1 calc PR A 1
C6B C 0.51687(12) 0.18449(11) 0.24621(9) 0.0169(3) Uani 0.9627(5) 1 d PD A 1
C7B C 0.49908(12) 0.18653(10) 0.31937(9) 0.0190(4) Uani 0.9627(5) 1 d PD A 1
H7B H 0.5575 0.1769 0.3561 0.023 Uiso 0.9627(5) 1 calc PR A 1
C8B C 0.39790(12) 0.20236(10) 0.33799(9) 0.0189(4) Uani 0.9627(5) 1 d PD A 1
H8B H 0.3864 0.2033 0.3877 0.023 Uiso 0.9627(5) 1 calc PR A 1
C9B C -0.17604(13) 0.30867(10) 0.35450(9) 0.0166(3) Uani 0.9627(5) 1 d PD A 1
C10B C -0.09566(13) 0.31263(11) 0.41343(10) 0.0228(4) Uani 0.9627(5) 1 d PD A 1
H10B H -0.0221 0.3022 0.4068 0.027 Uiso 0.9627(5) 1 calc PR A 1
C11B C -0.12415(15) 0.33203(12) 0.48187(10) 0.0311(5) Uani 0.9627(5) 1 d PD A 1
H11B H -0.0695 0.3354 0.5219 0.037 Uiso 0.9627(5) 1 calc PR A 1
C12B C -0.23038(15) 0.34645(14) 0.49234(11) 0.0351(5) Uani 0.9627(5) 1 d PD A 1
H12B H -0.2488 0.3611 0.5391 0.042 Uiso 0.9627(5) 1 calc PR A 1
C13B C -0.30998(14) 0.33949(12) 0.43441(11) 0.0309(4) Uani 0.9627(5) 1 d PD A 1
H13B H -0.3837 0.3476 0.4418 0.037 Uiso 0.9627(5) 1 calc PR A 1
C14B C -0.28396(12) 0.32094(11) 0.36601(10) 0.0214(4) Uani 0.9627(5) 1 d PD A 1
H14B H -0.3396 0.3165 0.3266 0.026 Uiso 0.9627(5) 1 calc PR A 1
C15B C 0.64328(12) 0.15551(11) 0.16147(9) 0.0201(4) Uani 0.9627(5) 1 d PD A 1
H15D H 0.7206 0.1435 0.1611 0.030 Uiso 0.9627(5) 1 calc PR A 1
H15E H 0.6245 0.2073 0.1336 0.030 Uiso 0.9627(5) 1 calc PR A 1
H15F H 0.6006 0.1080 0.1396 0.030 Uiso 0.9627(5) 1 calc PR A 1
C16B C 0.10620(16) 0.35185(15) 0.00427(11) 0.0330(5) Uani 0.9627(5) 1 d PD A 1
H16C H 0.0739 0.4061 0.0177 0.040 Uiso 0.9627(5) 1 calc PR A 1
H16D H 0.0681 0.3333 -0.0429 0.040 Uiso 0.9627(5) 1 calc PR A 1
C17B C 0.22557(18) 0.3645(2) -0.00276(12) 0.0437(6) Uani 0.9627(5) 1 d PD A 1
H17D H 0.2339 0.4071 -0.0401 0.065 Uiso 0.9627(5) 1 calc PR A 1
H17E H 0.2572 0.3107 -0.0165 0.065 Uiso 0.9627(5) 1 calc PR A 1
H17F H 0.2628 0.3837 0.0438 0.065 Uiso 0.9627(5) 1 calc PRU A 1
V1C V -0.1262(4) 0.2967(4) 0.3394(3) 0.01378(8) Uani 0.0373(5) 1 d PD A 2
S1C S 0.0609(4) 0.2894(5) 0.3319(3) 0.01806(10) Uani 0.0373(5) 1 d PD A 2
O1C O -0.2504(4) 0.2317(5) 0.3324(3) 0.0181(2) Uani 0.0373(5) 1 d PD A 2
O2C O -0.6217(6) 0.1688(14) 0.2544(7) 0.0217(3) Uani 0.0373(5) 1 d PD A 2
O3C O -0.1611(6) 0.3917(4) 0.3206(5) 0.0192(3) Uani 0.0373(5) 1 d PD A 2
O4C O -0.0948(5) 0.2910(7) 0.4341(3) 0.0188(3) Uani 0.0373(5) 1 d PD A 2
N1C N 0.1548(5) 0.2989(9) 0.2106(4) 0.0169(3) Uani 0.0373(5) 1 d PD A 2
H1NC H 0.2123 0.2982 0.2430 0.020 Uiso 0.0373(5) 1 calc PR A 2
N2C N -0.0282(5) 0.2671(8) 0.1939(3) 0.0158(3) Uani 0.0373(5) 1 d PD A 2
N3C N -0.1203(4) 0.2589(6) 0.2301(3) 0.0145(3) Uani 0.0373(5) 1 d PD A 2
C1C C 0.0581(4) 0.2846(7) 0.2375(4) 0.0151(3) Uani 0.0373(5) 1 d PD A 2
C2C C -0.2054(5) 0.2372(8) 0.1864(3) 0.0155(3) Uani 0.0373(5) 1 d PD A 2
H2C H -0.1959 0.2296 0.1367 0.019 Uiso 0.0373(5) 1 calc PR A 2
C3C C -0.3114(5) 0.2240(9) 0.2065(4) 0.0156(3) Uani 0.0373(5) 1 d PD A 2
C4C C -0.3316(5) 0.2213(7) 0.2793(4) 0.0157(3) Uani 0.0373(5) 1 d PD A 2
C5C C -0.4358(5) 0.2048(10) 0.2978(5) 0.0174(3) Uani 0.0373(5) 1 d PD A 2
H5C H -0.4496 0.2045 0.3471 0.021 Uiso 0.0373(5) 1 calc PR A 2
C6C C -0.5185(6) 0.1889(15) 0.2428(6) 0.0175(4) Uani 0.0373(5) 1 d PD A 2
C7C C -0.5006(7) 0.1941(18) 0.1699(5) 0.0202(4) Uani 0.0373(5) 1 d PD A 2
H7C H -0.5590 0.1859 0.1329 0.024 Uiso 0.0373(5) 1 calc PR A 2
C8C C -0.3991(7) 0.2112(16) 0.1521(4) 0.0188(4) Uani 0.0373(5) 1 d PD A 2
H8C H -0.3873 0.2144 0.1024 0.023 Uiso 0.0373(5) 1 calc PR A 2
C9C C 0.1753(7) 0.3144(12) 0.1390(5) 0.0170(3) Uani 0.0373(5) 1 d PD A 2
C10C C 0.0964(9) 0.315(2) 0.0791(5) 0.0230(4) Uani 0.0373(5) 1 d PD A 2
H10C H 0.0238 0.2996 0.0847 0.028 Uiso 0.0373(5) 1 calc PR A 2
C11C C 0.1242(11) 0.337(3) 0.0115(7) 0.0266(4) Uani 0.0373(5) 1 d PD A 2
H11C H 0.0695 0.3393 -0.0286 0.032 Uiso 0.0373(5) 1 calc PR A 2
C12C C 0.2295(13) 0.357(4) 0.0009(10) 0.0257(4) Uani 0.0373(5) 1 d PD A 2
H12C H 0.2473 0.3735 -0.0455 0.031 Uiso 0.0373(5) 1 calc PR A 2
C13C C 0.3087(10) 0.352(2) 0.0599(7) 0.0263(4) Uani 0.0373(5) 1 d PD A 2
H13C H 0.3820 0.3636 0.0533 0.032 Uiso 0.0373(5) 1 calc PR A 2
C14C C 0.2828(8) 0.3308(18) 0.1277(6) 0.0207(4) Uani 0.0373(5) 1 d PD A 2
H14C H 0.3384 0.3273 0.1672 0.025 Uiso 0.0373(5) 1 calc PR A 2
C15C C -0.6493(7) 0.172(2) 0.3271(7) 0.0217(4) Uani 0.0373(5) 1 d PD A 2
H15G H -0.7267 0.1596 0.3271 0.033 Uiso 0.0373(5) 1 calc PR A 2
H15H H -0.6330 0.2280 0.3477 0.033 Uiso 0.0373(5) 1 calc PR A 2
H15I H -0.6070 0.1289 0.3565 0.033 Uiso 0.0373(5) 1 calc PR A 2
C16C C -0.1025(7) 0.3544(10) 0.4887(4) 0.0268(5) Uani 0.0373(5) 1 d PD A 2
H16E H -0.0783 0.4097 0.4712 0.032 Uiso 0.0373(5) 1 calc PR A 2
H16F H -0.0545 0.3391 0.5331 0.032 Uiso 0.0373(5) 1 calc PR A 2
C17C C -0.2167(8) 0.3615(12) 0.5062(5) 0.0389(5) Uani 0.0373(5) 1 d PD A 2
H17G H -0.2207 0.4042 0.5441 0.058 Uiso 0.0373(5) 1 calc PR A 2
H17H H -0.2406 0.3066 0.5232 0.058 Uiso 0.0373(5) 1 calc PR A 2
H17I H -0.2637 0.3784 0.4625 0.058 Uiso 0.0373(5) 1 calc PR A 2
V1D V 0.3738(4) 0.4556(4) 0.3416(3) 0.01368(8) Uani 0.0373(5) 1 d PD A 2
S1D S 0.5608(4) 0.4622(5) 0.3345(3) 0.01822(10) Uani 0.0373(5) 1 d PD A 2
O1D O 0.2520(5) 0.5229(5) 0.3358(3) 0.0172(2) Uani 0.0373(5) 1 d PD A 2
O2D O -0.1202(6) 0.5847(15) 0.2588(7) 0.0206(3) Uani 0.0373(5) 1 d PD A 2
O3D O 0.3353(6) 0.3619(4) 0.3204(5) 0.0208(3) Uani 0.0373(5) 1 d PD A 2
O4D O 0.4050(5) 0.4594(7) 0.4368(3) 0.0203(3) Uani 0.0373(5) 1 d PD A 2
N1D N 0.6550(5) 0.4529(9) 0.2136(4) 0.0167(3) Uani 0.0373(5) 1 d PD A 2
H1ND H 0.7122 0.4524 0.2462 0.020 Uiso 0.0373(5) 1 calc PR A 2
N2D N 0.4722(5) 0.4860(8) 0.1964(3) 0.0156(3) Uani 0.0373(5) 1 d PD A 2
N3D N 0.3807(4) 0.4945(6) 0.2328(3) 0.0143(3) Uani 0.0373(5) 1 d PD A 2
C1D C 0.5584(4) 0.4675(7) 0.2401(4) 0.0152(3) Uani 0.0373(5) 1 d PD A 2
C2D C 0.2955(5) 0.5178(8) 0.1897(3) 0.0159(3) Uani 0.0373(5) 1 d PD A 2
H2D H 0.3049 0.5269 0.1402 0.019 Uiso 0.0373(5) 1 calc PR A 2
C3D C 0.1899(5) 0.5309(9) 0.2101(4) 0.0155(3) Uani 0.0373(5) 1 d PD A 2
C4D C 0.1700(5) 0.5333(7) 0.2830(4) 0.0146(3) Uani 0.0373(5) 1 d PD A 2
C5D C 0.0663(5) 0.5496(10) 0.3020(5) 0.0171(3) Uani 0.0373(5) 1 d PD A 2
H5D H 0.0531 0.5499 0.3514 0.020 Uiso 0.0373(5) 1 calc PR A 2
C6D C -0.0172(6) 0.5653(15) 0.2474(6) 0.0169(3) Uani 0.0373(5) 1 d PD A 2
C7D C 0.0009(7) 0.5620(18) 0.1743(5) 0.0190(4) Uani 0.0373(5) 1 d PD A 2
H7D H -0.0577 0.5701 0.1374 0.023 Uiso 0.0373(5) 1 calc PR A 2
C8D C 0.1026(7) 0.5472(17) 0.1561(4) 0.0189(4) Uani 0.0373(5) 1 d PD A 2
H8D H 0.1149 0.5478 0.1065 0.023 Uiso 0.0373(5) 1 calc PR A 2
C9D C 0.6763(7) 0.4384(12) 0.1418(5) 0.0166(3) Uani 0.0373(5) 1 d PD A 2
C10D C 0.5963(9) 0.435(3) 0.0826(5) 0.0228(4) Uani 0.0373(5) 1 d PD A 2
H10D H 0.5229 0.4462 0.0889 0.027 Uiso 0.0373(5) 1 calc PR A 2
C11D C 0.6251(11) 0.414(3) 0.0145(7) 0.0311(5) Uani 0.0373(5) 1 d PD A 2
H11D H 0.5708 0.4117 -0.0258 0.037 Uiso 0.0373(5) 1 calc PR A 2
C12D C 0.7310(12) 0.397(4) 0.0047(9) 0.0351(5) Uani 0.0373(5) 1 d PD A 2
H12D H 0.7494 0.3807 -0.0415 0.042 Uiso 0.0373(5) 1 calc PR A 2
C13D C 0.8104(10) 0.405(2) 0.0627(7) 0.0309(4) Uani 0.0373(5) 1 d PD A 2
H13D H 0.8841 0.3960 0.0556 0.037 Uiso 0.0373(5) 1 calc PR A 2
C14D C 0.7843(7) 0.4256(19) 0.1307(7) 0.0214(4) Uani 0.0373(5) 1 d PD A 2
H14D H 0.8398 0.4310 0.1701 0.026 Uiso 0.0373(5) 1 calc PR A 2
C15D C -0.1440(8) 0.595(2) 0.3317(7) 0.0201(4) Uani 0.0373(5) 1 d PD A 2
H15J H -0.2213 0.6073 0.3318 0.030 Uiso 0.0373(5) 1 calc PR A 2
H15K H -0.1014 0.6425 0.3542 0.030 Uiso 0.0373(5) 1 calc PR A 2
H15L H -0.1255 0.5432 0.3591 0.030 Uiso 0.0373(5) 1 calc PR A 2
C16D C 0.3913(8) 0.3973(10) 0.4910(4) 0.0330(5) Uani 0.0373(5) 1 d PD A 2
H16G H 0.4291 0.4159 0.5382 0.040 Uiso 0.0373(5) 1 calc PR A 2
H16H H 0.4237 0.3429 0.4777 0.040 Uiso 0.0373(5) 1 calc PR A 2
C17D C 0.2718(8) 0.3848(12) 0.4976(5) 0.0437(6) Uani 0.0373(5) 1 d PD A 2
H17J H 0.2632 0.3422 0.5350 0.065 Uiso 0.0373(5) 1 calc PR A 2
H17K H 0.2349 0.3656 0.4510 0.065 Uiso 0.0373(5) 1 calc PR A 2
H17L H 0.2402 0.4386 0.5112 0.065 Uiso 0.0373(5) 1 calc PRU A 2

loop_
_atom_site_aniso_label
_atom_site_aniso_U_11
_atom_site_aniso_U_22
_atom_site_aniso_U_33
_atom_site_aniso_U_23
_atom_site_aniso_U_13
_atom_site_aniso_U_12
V1A 0.01377(14) 0.01579(15) 0.01155(15) 0.00030(11) 0.00044(11) -0.00049(11)
S1A 0.0143(2) 0.0255(2) 0.0140(2) 0.00093(17) 0.00019(15) -0.00059(16)
O1A 0.0168(5) 0.0224(6) 0.0149(6) 0.0014(5) 0.0009(4) -0.0038(5)
O2A 0.0125(6) 0.0286(6) 0.0245(7) 0.0021(5) 0.0047(5) -0.0035(5)
O3A 0.0207(6) 0.0184(6) 0.0181(6) 0.0006(5) 0.0004(5) 0.0020(5)
O4A 0.0202(6) 0.0232(7) 0.0127(6) -0.0005(5) 0.0012(5) -0.0004(5)
N1A 0.0112(6) 0.0236(8) 0.0156(8) 0.0011(6) -0.0004(5) -0.0029(5)
N2A 0.0131(6) 0.0192(7) 0.0158(7) 0.0011(6) 0.0050(5) -0.0024(5)
N3A 0.0137(6) 0.0155(7) 0.0149(7) 0.0003(6) 0.0040(5) -0.0015(5)
C1A 0.0167(8) 0.0154(8) 0.0135(8) 0.0007(7) 0.0032(6) -0.0007(6)
C2A 0.0169(8) 0.0161(8) 0.0138(8) -0.0015(6) 0.0027(6) 0.0008(6)
C3A 0.0155(8) 0.0136(8) 0.0179(8) -0.0002(7) 0.0026(6) -0.0017(6)
C4A 0.0161(7) 0.0125(7) 0.0183(8) -0.0004(7) 0.0017(6) -0.0006(6)
C5A 0.0178(8) 0.0169(8) 0.0183(9) 0.0001(7) 0.0054(7) -0.0005(6)
C6A 0.0137(7) 0.0146(8) 0.0245(9) 0.0012(7) 0.0029(7) 0.0009(7)
C7A 0.0164(8) 0.0220(9) 0.0216(9) -0.0029(7) -0.0009(7) -0.0005(7)
C8A 0.0190(8) 0.0209(8) 0.0164(8) -0.0016(7) 0.0021(6) -0.0002(7)
C9A 0.0185(8) 0.0145(8) 0.0184(9) -0.0001(7) 0.0044(7) 0.0001(7)
C10A 0.0151(8) 0.0321(10) 0.0221(9) 0.0040(8) 0.0035(7) -0.0010(7)
C11A 0.0239(9) 0.0349(11) 0.0204(9) 0.0042(8) 0.0001(7) -0.0011(8)
C12A 0.0324(10) 0.0265(10) 0.0199(10) -0.0011(8) 0.0101(8) -0.0059(8)
C13A 0.0224(9) 0.0308(10) 0.0277(10) -0.0083(8) 0.0111(7) -0.0100(8)
C14A 0.0166(8) 0.0223(9) 0.0234(9) -0.0056(7) 0.0028(7) -0.0032(7)
C15A 0.0188(8) 0.0226(9) 0.0248(9) -0.0011(8) 0.0074(7) -0.0037(7)
C16A 0.0335(10) 0.0297(11) 0.0161(9) -0.0069(8) -0.0024(8) -0.0005(8)
C17A 0.0422(12) 0.0420(13) 0.0337(12) -0.0125(10) 0.0093(9) 0.0061(10)
V1B 0.01350(14) 0.01580(15) 0.01162(15) 0.00078(11) 0.00098(10) 0.00052(10)
S1B 0.0139(2) 0.0264(2) 0.0141(2) 0.00019(17) 0.00050(15) 0.00121(16)
O1B 0.0161(5) 0.0214(6) 0.0139(6) -0.0012(5) 0.0010(4) 0.0032(5)
O2B 0.0141(6) 0.0283(7) 0.0200(6) 0.0003(5) 0.0048(5) 0.0035(5)
O3B 0.0236(6) 0.0192(6) 0.0194(6) 0.0011(5) 0.0015(5) -0.0015(5)
O4B 0.0204(6) 0.0275(7) 0.0128(6) 0.0022(5) 0.0005(5) -0.0001(5)
N1B 0.0105(6) 0.0220(7) 0.0174(8) -0.0004(6) 0.0010(5) 0.0022(5)
N2B 0.0125(6) 0.0191(7) 0.0162(7) 0.0010(6) 0.0059(5) 0.0029(5)
N3B 0.0137(6) 0.0161(7) 0.0139(7) 0.0003(6) 0.0042(5) 0.0018(5)
C1B 0.0171(8) 0.0135(8) 0.0151(8) -0.0014(6) 0.0028(6) 0.0003(6)
C2B 0.0179(8) 0.0172(8) 0.0129(8) 0.0008(7) 0.0025(6) 0.0004(6)
C3B 0.0155(8) 0.0144(8) 0.0169(9) 0.0014(7) 0.0030(6) 0.0011(6)
C4B 0.0160(8) 0.0126(7) 0.0151(8) 0.0005(6) 0.0012(6) 0.0005(6)
C5B 0.0195(8) 0.0163(8) 0.0165(9) -0.0007(7) 0.0064(7) 0.0009(7)
C6B 0.0133(7) 0.0153(8) 0.0224(9) 0.0004(7) 0.0031(7) -0.0007(7)
C7B 0.0143(8) 0.0232(9) 0.0191(9) 0.0031(7) 0.0005(7) 0.0011(7)
C8B 0.0193(8) 0.0227(9) 0.0147(9) 0.0022(7) 0.0023(7) 0.0007(7)
C9B 0.0181(8) 0.0130(8) 0.0192(9) 0.0027(7) 0.0046(7) 0.0003(7)
C10B 0.0173(8) 0.0296(10) 0.0220(10) -0.0013(8) 0.0046(7) 0.0009(7)
C11B 0.0319(10) 0.0410(12) 0.0202(10) -0.0018(9) 0.0022(8) 0.0038(9)
C12B 0.0377(11) 0.0479(13) 0.0223(10) 0.0005(9) 0.0155(9) 0.0101(10)
C13B 0.0229(9) 0.0413(11) 0.0307(11) 0.0097(9) 0.0126(8) 0.0105(8)
C14B 0.0164(8) 0.0232(9) 0.0249(10) 0.0068(7) 0.0042(7) 0.0031(7)
C15B 0.0175(8) 0.0244(9) 0.0197(9) 0.0002(7) 0.0073(7) 0.0044(7)
C16B 0.0448(12) 0.0349(13) 0.0188(10) 0.0087(8) 0.0019(8) 0.0045(9)
C17B 0.0565(14) 0.0479(16) 0.0279(12) 0.0038(10) 0.0104(10) -0.0178(12)
V1C 0.01377(14) 0.01579(15) 0.01155(15) 0.00030(11) 0.00044(11) -0.00049(11)
S1C 0.0143(2) 0.0255(2) 0.0140(2) 0.00093(17) 0.00019(15) -0.00059(16)
O1C 0.0168(5) 0.0224(6) 0.0149(6) 0.0014(5) 0.0009(4) -0.0038(5)
O2C 0.0125(6) 0.0286(6) 0.0245(7) 0.0021(5) 0.0047(5) -0.0035(5)
O3C 0.0207(6) 0.0184(6) 0.0181(6) 0.0006(5) 0.0004(5) 0.0020(5)
O4C 0.0202(6) 0.0232(7) 0.0127(6) -0.0005(5) 0.0012(5) -0.0004(5)
N1C 0.0112(6) 0.0236(8) 0.0156(8) 0.0011(6) -0.0004(5) -0.0029(5)
N2C 0.0131(6) 0.0192(7) 0.0158(7) 0.0011(6) 0.0050(5) -0.0024(5)
N3C 0.0137(6) 0.0155(7) 0.0149(7) 0.0003(6) 0.0040(5) -0.0015(5)
C1C 0.0167(8) 0.0154(8) 0.0135(8) 0.0007(7) 0.0032(6) -0.0007(6)
C2C 0.0169(8) 0.0161(8) 0.0138(8) -0.0015(6) 0.0027(6) 0.0008(6)
C3C 0.0155(8) 0.0136(8) 0.0179(8) -0.0002(7) 0.0026(6) -0.0017(6)
C4C 0.0161(7) 0.0125(7) 0.0183(8) -0.0004(7) 0.0017(6) -0.0006(6)
C5C 0.0178(8) 0.0169(8) 0.0183(9) 0.0001(7) 0.0054(7) -0.0005(6)
C6C 0.0137(7) 0.0146(8) 0.0245(9) 0.0012(7) 0.0029(7) 0.0009(7)
C7C 0.0164(8) 0.0220(9) 0.0216(9) -0.0029(7) -0.0009(7) -0.0005(7)
C8C 0.0190(8) 0.0209(8) 0.0164(8) -0.0016(7) 0.0021(6) -0.0002(7)
C9C 0.0185(8) 0.0145(8) 0.0184(9) -0.0001(7) 0.0044(7) 0.0001(7)
C10C 0.0151(8) 0.0321(10) 0.0221(9) 0.0040(8) 0.0035(7) -0.0010(7)
C11C 0.0239(9) 0.0349(11) 0.0204(9) 0.0042(8) 0.0001(7) -0.0011(8)
C12C 0.0324(10) 0.0265(10) 0.0199(10) -0.0011(8) 0.0101(8) -0.0059(8)
C13C 0.0224(9) 0.0308(10) 0.0277(10) -0.0083(8) 0.0111(7) -0.0100(8)
C14C 0.0166(8) 0.0223(9) 0.0234(9) -0.0056(7) 0.0028(7) -0.0032(7)
C15C 0.0188(8) 0.0226(9) 0.0248(9) -0.0011(8) 0.0074(7) -0.0037(7)
C16C 0.0335(10) 0.0297(11) 0.0161(9) -0.0069(8) -0.0024(8) -0.0005(8)
C17C 0.0422(12) 0.0420(13) 0.0337(12) -0.0125(10) 0.0093(9) 0.0061(10)
V1D 0.01350(14) 0.01580(15) 0.01162(15) 0.00078(11) 0.00098(10) 0.00052(10)
S1D 0.0139(2) 0.0264(2) 0.0141(2) 0.00019(17) 0.00050(15) 0.00121(16)
O1D 0.0161(5) 0.0214(6) 0.0139(6) -0.0012(5) 0.0010(4) 0.0032(5)
O2D 0.0141(6) 0.0283(7) 0.0200(6) 0.0003(5) 0.0048(5) 0.0035(5)
O3D 0.0236(6) 0.0192(6) 0.0194(6) 0.0011(5) 0.0015(5) -0.0015(5)
O4D 0.0204(6) 0.0275(7) 0.0128(6) 0.0022(5) 0.0005(5) -0.0001(5)
N1D 0.0105(6) 0.0220(7) 0.0174(8) -0.0004(6) 0.0010(5) 0.0022(5)
N2D 0.0125(6) 0.0191(7) 0.0162(7) 0.0010(6) 0.0059(5) 0.0029(5)
N3D 0.0137(6) 0.0161(7) 0.0139(7) 0.0003(6) 0.0042(5) 0.0018(5)
C1D 0.0171(8) 0.0135(8) 0.0151(8) -0.0014(6) 0.0028(6) 0.0003(6)
C2D 0.0179(8) 0.0172(8) 0.0129(8) 0.0008(7) 0.0025(6) 0.0004(6)
C3D 0.0155(8) 0.0144(8) 0.0169(9) 0.0014(7) 0.0030(6) 0.0011(6)
C4D 0.0160(8) 0.0126(7) 0.0151(8) 0.0005(6) 0.0012(6) 0.0005(6)
C5D 0.0195(8) 0.0163(8) 0.0165(9) -0.0007(7) 0.0064(7) 0.0009(7)
C6D 0.0133(7) 0.0153(8) 0.0224(9) 0.0004(7) 0.0031(7) -0.0007(7)
C7D 0.0143(8) 0.0232(9) 0.0191(9) 0.0031(7) 0.0005(7) 0.0011(7)
C8D 0.0193(8) 0.0227(9) 0.0147(9) 0.0022(7) 0.0023(7) 0.0007(7)
C9D 0.0181(8) 0.0130(8) 0.0192(9) 0.0027(7) 0.0046(7) 0.0003(7)
C10D 0.0173(8) 0.0296(10) 0.0220(10) -0.0013(8) 0.0046(7) 0.0009(7)
C11D 0.0319(10) 0.0410(12) 0.0202(10) -0.0018(9) 0.0022(8) 0.0038(9)
C12D 0.0377(11) 0.0479(13) 0.0223(10) 0.0005(9) 0.0155(9) 0.0101(10)
C13D 0.0229(9) 0.0413(11) 0.0307(11) 0.0097(9) 0.0126(8) 0.0105(8)
C14D 0.0164(8) 0.0232(9) 0.0249(10) 0.0068(7) 0.0042(7) 0.0031(7)
C15D 0.0175(8) 0.0244(9) 0.0197(9) 0.0002(7) 0.0073(7) 0.0044(7)
C16D 0.0448(12) 0.0349(13) 0.0188(10) 0.0087(8) 0.0019(8) 0.0045(9)
C17D 0.0565(14) 0.0479(16) 0.0279(12) 0.0038(10) 0.0104(10) -0.0178(12)

loop_
_atom_type_symbol
_atom_type_description
_atom_type_scat_dispersion_real
_atom_type_scat_dispersion_imag
_atom_type_scat_source
C C 0.0033 0.0016 'International Tables Vol C Tables 4.2.6.8 and 6.1.1.4'
H H 0.0000 0.0000 'International Tables Vol C Tables 4.2.6.8 and 6.1.1.4'
O O 0.0106 0.0060 'International Tables Vol C Tables 4.2.6.8 and 6.1.1.4'
N N 0.0061 0.0033 'International Tables Vol C Tables 4.2.6.8 and 6.1.1.4'
S S 0.1246 0.1234 'International Tables Vol C Tables 4.2.6.8 and 6.1.1.4'
V V 0.3005 0.5294 'International Tables Vol C Tables 4.2.6.8 and 6.1.1.4'

loop_
_geom_angle_atom_site_label_1
_geom_angle_atom_site_label_2
_geom_angle_atom_site_label_3
_geom_angle
O3A V1A O4A 106.93(6)
O3A V1A O1A 107.61(5)
O4A V1A O1A 97.51(5)
O3A V1A N3A 95.34(5)
O4A V1A N3A 155.90(5)
O1A V1A N3A 84.06(5)
O3A V1A S1A 106.30(4)
O4A V1A S1A 87.04(4)
O1A V1A S1A 142.71(4)
N3A V1A S1A 77.77(3)
C1A S1A V1A 98.84(5)
C4A O1A V1A 132.43(10)
C6A O2A C15A 118.19(12)
C16A O4A V1A 130.24(11)
C1A N1A C9A 129.38(13)
C1A N1A H1NA 112.6(13)
C9A N1A H1NA 117.5(13)
C1A N2A N3A 112.53(13)
C2A N3A N2A 112.05(13)
C2A N3A V1A 123.70(11)
N2A N3A V1A 123.54(9)
N2A C1A N1A 120.28(14)
N2A C1A S1A 123.74(12)
N1A C1A S1A 115.96(11)
N3A C2A C3A 125.76(15)
N3A C2A H2A 117.1
C3A C2A H2A 117.1
C4A C3A C8A 118.43(14)
C4A C3A C2A 121.94(14)
C8A C3A C2A 119.59(15)
O1A C4A C5A 118.82(15)
O1A C4A C3A 120.24(14)
C5A C4A C3A 120.89(14)
C6A C5A C4A 118.77(16)
C6A C5A H5A 120.6
C4A C5A H5A 120.6
O2A C6A C5A 123.93(15)
O2A C6A C7A 114.93(14)
C5A C6A C7A 121.15(15)
C8A C7A C6A 119.89(15)
C8A C7A H7A 120.1
C6A C7A H7A 120.1
C7A C8A C3A 120.86(16)
C7A C8A H8A 119.6
C3A C8A H8A 119.6
C10A C9A C14A 118.49(16)
C10A C9A N1A 124.60(15)
C14A C9A N1A 116.90(14)
C11A C10A C9A 119.82(16)
C11A C10A H10A 120.1
C9A C10A H10A 120.1
C12A C11A C10A 121.61(16)
C12A C11A H11A 119.2
C10A C11A H11A 119.2
C11A C12A C13A 118.34(17)
C11A C12A H12A 120.8
C13A C12A H12A 120.8
C14A C13A C12A 121.08(16)
C14A C13A H13A 119.5
C12A C13A H13A 119.5
C13A C14A C9A 120.54(15)
C13A C14A H14A 119.7
C9A C14A H14A 119.7
O2A C15A H15A 109.5
O2A C15A H15B 109.5
H15A C15A H15B 109.5
O2A C15A H15C 109.5
H15A C15A H15C 109.5
H15B C15A H15C 109.5
O4A C16A C17A 110.22(14)
O4A C16A H16A 109.6
C17A C16A H16A 109.6
O4A C16A H16B 109.6
C17A C16A H16B 109.6
H16A C16A H16B 108.1
C16A C17A H17A 109.5
C16A C17A H17B 109.5
H17A C17A H17B 109.5
C16A C17A H17C 109.5
H17A C17A H17C 109.5
H17B C17A H17C 109.5
O3B V1B O4B 107.80(6)
O3B V1B O1B 107.43(5)
O4B V1B O1B 97.21(5)
O3B V1B N3B 94.35(5)
O4B V1B N3B 156.11(5)
O1B V1B N3B 84.17(5)
O3B V1B S1B 107.39(4)
O4B V1B S1B 87.05(4)
O1B V1B S1B 141.64(4)
N3B V1B S1B 77.65(3)
C1B S1B V1B 98.87(5)
C4B O1B V1B 131.72(10)
C6B O2B C15B 118.26(12)
C16B O4B V1B 130.60(12)
C1B N1B C9B 129.51(14)
C1B N1B H1NB 115.1(13)
C9B N1B H1NB 115.2(12)
C1B N2B N3B 112.21(13)
C2B N3B N2B 112.37(13)
C2B N3B V1B 123.17(11)
N2B N3B V1B 123.81(9)
N2B C1B N1B 120.41(15)
N2B C1B S1B 123.70(12)
N1B C1B S1B 115.87(11)
N3B C2B C3B 125.92(15)
N3B C2B H2B 117.0
C3B C2B H2B 117.0
C4B C3B C8B 118.24(14)
C4B C3B C2B 122.04(14)
C8B C3B C2B 119.67(15)
O1B C4B C5B 119.01(15)
O1B C4B C3B 119.87(14)
C5B C4B C3B 121.07(14)
C6B C5B C4B 118.93(16)
C6B C5B H5B 120.5
C4B C5B H5B 120.5
O2B C6B C5B 124.58(16)
O2B C6B C7B 114.64(14)
C5B C6B C7B 120.78(15)
C8B C7B C6B 120.06(15)
C8B C7B H7B 120.0
C6B C7B H7B 120.0
C7B C8B C3B 120.92(16)
C7B C8B H8B 119.5
C3B C8B H8B 119.5
C14B C9B C10B 119.24(16)
C14B C9B N1B 116.84(14)
C10B C9B N1B 123.91(16)
C11B C10B C9B 119.44(16)
C11B C10B H10B 120.3
C9B C10B H10B 120.3
C12B C11B C10B 120.89(17)
C12B C11B H11B 119.6
C10B C11B H11B 119.6
C11B C12B C13B 119.44(18)
C11B C12B H12B 120.3
C13B C12B H12B 120.3
C14B C13B C12B 120.84(17)
C14B C13B H13B 119.6
C12B C13B H13B 119.6
C13B C14B C9B 120.08(16)
C13B C14B H14B 120.0
C9B C14B H14B 120.0
O2B C15B H15D 109.5
O2B C15B H15E 109.5
H15D C15B H15E 109.5
O2B C15B H15F 109.5
H15D C15B H15F 109.5
H15E C15B H15F 109.5
O4B C16B C17B 109.98(16)
O4B C16B H16C 109.7
C17B C16B H16C 109.7
O4B C16B H16D 109.7
C17B C16B H16D 109.7
H16C C16B H16D 108.2
C16B C17B H17D 109.5
C16B C17B H17E 109.5
H17D C17B H17E 109.5
C16B C17B H17F 109.5
H17D C17B H17F 109.5
H17E C17B H17F 109.5
O3C V1C O4C 106.93(8)
O3C V1C O1C 107.61(8)
O4C V1C O1C 97.51(7)
O3C V1C N3C 95.34(8)
O4C V1C N3C 155.90(9)
O1C V1C N3C 84.06(6)
O3C V1C S1C 106.30(7)
O4C V1C S1C 87.04(5)
O1C V1C S1C 142.70(8)
N3C V1C S1C 77.76(4)
O3C V1C H1NB 70.7(6)
O4C V1C H1NB 158.8(6)
O1C V1C H1NB 64.5(6)
N3C V1C H1NB 39.6(6)
S1C V1C H1NB 114.0(6)
C1C S1C V1C 98.84(6)
C4C O1C V1C 132.44(12)
C6C O2C C15C 118.20(17)
C16C O4C V1C 130.25(14)
C1C N1C C9C 129.36(15)
C1C N1C H1NC 115.3
C9C N1C H1NC 115.3
C1C N2C N3C 112.53(14)
C2C N3C N2C 112.05(14)
C2C N3C V1C 123.69(11)
N2C N3C V1C 123.55(10)
C2C N3C H1NB 71.3(7)
N2C N3C H1NB 145.5(8)
V1C N3C H1NB 58.5(7)
N2C C1C N1C 120.29(16)
N2C C1C S1C 123.73(13)
N1C C1C S1C 115.97(13)
N3C C2C C3C 125.75(16)
N3C C2C H1NB 56.2(6)
C3C C2C H1NB 77.5(7)
N3C C2C H2C 117.1
C3C C2C H2C 117.1
H1NB C2C H2C 148.0
C4C C3C C8C 118.43(15)
C4C C3C C2C 121.92(15)
C8C C3C C2C 119.63(16)
O1C C4C C5C 118.84(16)
O1C C4C C3C 120.25(15)
C5C C4C C3C 120.88(15)
C6C C5C C4C 118.75(16)
C6C C5C H5C 120.6
C4C C5C H5C 120.6
O2C C6C C5C 123.94(17)
O2C C6C C7C 114.95(16)
C5C C6C C7C 121.10(18)
C8C C7C C6C 119.88(16)
C8C C7C H7C 120.1
C6C C7C H7C 120.1
C7C C8C C3C 120.85(17)
C7C C8C H8C 119.6
C3C C8C H8C 119.6
C10C C9C C14C 118.48(17)
C10C C9C N1C 124.61(17)
C14C C9C N1C 116.92(16)
C11C C10C C9C 119.80(18)
C11C C10C H10C 120.1
C9C C10C H10C 120.1
C12C C11C C10C 121.61(17)
C12C C11C H11C 119.2
C10C C11C H11C 119.2
C11C C12C C13C 118.3(2)
C11C C12C H12C 120.8
C13C C12C H12C 120.8
C14C C13C C12C 121.07(17)
C14C C13C H13C 119.5
C12C C13C H13C 119.5
C13C C14C C9C 120.52(17)
C13C C14C H14C 119.7
C9C C14C H14C 119.7
O2C C15C H15G 109.5
O2C C15C H15H 109.5
H15G C15C H15H 109.5
O2C C15C H15I 109.5
H15G C15C H15I 109.5
H15H C15C H15I 109.5
O4C C16C C17C 110.22(18)
O4C C16C H16E 109.6
C17C C16C H16E 109.6
O4C C16C H16F 109.6
C17C C16C H16F 109.6
H16E C16C H16F 108.1
C16C C17C H17G 109.5
C16C C17C H17H 109.5
H17G C17C H17H 109.5
C16C C17C H17I 109.5
H17G C17C H17I 109.5
H17H C17C H17I 109.5
O3D V1D O4D 107.80(8)
O3D V1D O1D 107.43(8)
O4D V1D O1D 97.21(7)
O3D V1D N3D 94.35(8)
O4D V1D N3D 156.11(9)
O1D V1D N3D 84.17(6)
O3D V1D S1D 107.39(7)
O4D V1D S1D 87.06(5)
O1D V1D S1D 141.63(8)
N3D V1D S1D 77.65(4)
O3D V1D H1NA 63.7(6)
O4D V1D H1NA 158.8(6)
O1D V1D H1NA 69.2(6)
N3D V1D H1NA 42.2(6)
S1D V1D H1NA 113.8(6)
C1D S1D V1D 98.87(6)
C4D O1D V1D 131.72(12)
C6D O2D C15D 118.29(15)
C16D O4D V1D 130.60(15)
C1D N1D C9D 129.51(15)
C1D N1D H1ND 115.2
C9D N1D H1ND 115.2
C1D N2D N3D 112.22(14)
C2D N3D N2D 112.37(14)
C2D N3D V1D 123.17(11)
N2D N3D V1D 123.81(10)
C2D N3D H1NA 77.6(7)
N2D N3D H1NA 140.0(8)
V1D N3D H1NA 54.7(7)
N2D C1D N1D 120.41(16)
N2D C1D S1D 123.69(13)
N1D C1D S1D 115.87(13)
N3D C2D C3D 125.91(16)
N3D C2D H2D 117.0
C3D C2D H2D 117.0
C4D C3D C8D 118.24(15)
C4D C3D C2D 122.02(15)
C8D C3D C2D 119.62(16)
O1D C4D C5D 119.02(16)
O1D C4D C3D 119.88(15)
C5D C4D C3D 121.06(15)
C6D C5D C4D 118.93(16)
C6D C5D H5D 120.5
C4D C5D H5D 120.5
O2D C6D C5D 124.61(17)
O2D C6D C7D 114.63(16)
C5D C6D C7D 120.76(16)
C8D C7D C6D 120.04(16)
C8D C7D H7D 120.0
C6D C7D H7D 120.0
C7D C8D C3D 120.88(17)
C7D C8D H8D 119.6
C3D C8D H8D 119.6
C14D C9D C10D 119.22(17)
C14D C9D N1D 116.85(16)
C10D C9D N1D 123.91(17)
C11D C10D C9D 119.43(18)
C11D C10D H10D 120.3
C9D C10D H10D 120.3
C12D C11D C10D 120.88(19)
C12D C11D H11D 119.6
C10D C11D H11D 119.6
C11D C12D C13D 119.4(2)
C11D C12D H12D 120.3
C13D C12D H12D 120.3
C14D C13D C12D 120.83(18)
C14D C13D H13D 119.6
C12D C13D H13D 119.6
C13D C14D C9D 120.06(17)
C13D C14D H14D 120.0
C9D C14D H14D 120.0
O2D C15D H15J 109.5
O2D C15D H15K 109.5
H15J C15D H15K 109.5
O2D C15D H15K 109.5
H15J C15D H15L 109.5
H15K C15D H15L 109.5
O4D C16D C17D 109.98(19)
O4D C16D H16G 109.7
C17D C16D H16G 109.7
O4D C16D H16H 109.7
C17D C16D H16H 109.7
H16G C16D H16H 108.2
C16D C17D H17J 109.5
C16D C17D H17K 109.5
H17J C17D H17K 109.5
C16D C17D H17L 109.5
H17J C17D H17L 109.5
H17K C17D H17L 109.5

loop_
_geom_bond_atom_site_label_1
_geom_bond_atom_site_label_2
_geom_bond_distance
V1A O3A 1.5885(11)
V1A O4A 1.7588(11)
V1A O1A 1.8450(11)
V1A N3A 2.1231(13)
V1A S1A 2.3474(5)
S1A C1A 1.7495(16)
O1A C4A 1.3385(18)
O2A C6A 1.3612(19)
O2A C15A 1.431(2)
O4A C16A 1.434(2)
N1A C1A 1.371(2)
N1A C9A 1.404(2)
N1A H1NA 0.811(15)
N2A C1A 1.2982(19)
N2A N3A 1.3964(17)
N3A C2A 1.3039(18)
C2A C3A 1.424(2)
C2A H2A 0.9500
C3A C4A 1.403(2)
C3A C8A 1.413(2)
C4A C5A 1.401(2)
C5A C6A 1.386(2)
C5A H5A 0.9500
C6A C7A 1.397(2)
C7A C8A 1.367(2)
C7A H7A 0.9500
C8A H8A 0.9500
C9A C10A 1.396(2)
C9A C14A 1.399(2)
C10A C11A 1.385(2)
C10A H10A 0.9500
C11A C12A 1.380(2)
C11A H11A 0.9500
C12A C13A 1.388(2)
C12A H12A 0.9500
C13A C14A 1.375(2)
C13A H13A 0.9500
C14A H14A 0.9500
C15A H15A 0.9800
C15A H15B 0.9800
C15A H15C 0.9800
C16A C17A 1.495(3)
C16A H16A 0.9900
C16A H16B 0.9900
C17A H17A 0.9800
C17A H17B 0.9800
C17A H17C 0.9800
V1B O3B 1.5899(11)
V1B O4B 1.7660(12)
V1B O1B 1.8416(11)
V1B N3B 2.1228(13)
V1B S1B 2.3449(5)
S1B C1B 1.7494(16)
O1B C4B 1.3404(18)
O2B C6B 1.3560(18)
O2B C15B 1.4272(19)
O4B C16B 1.427(2)
N1B C1B 1.368(2)
N1B C9B 1.406(2)
N1B H1NB 0.834(15)
N2B C1B 1.3016(19)
N2B N3B 1.3939(17)
N3B C2B 1.3047(18)
C2B C3B 1.422(2)
C2B H2B 0.9500
C3B C4B 1.403(2)
C3B C8B 1.414(2)
C4B C5B 1.398(2)
C5B C6B 1.387(2)
C5B H5B 0.9500
C6B C7B 1.400(2)
C7B C8B 1.364(2)
C7B H7B 0.9500
C8B H8B 0.9500
C9B C14B 1.395(2)
C9B C10B 1.396(2)
C10B C11B 1.391(3)
C10B H10B 0.9500
C11B C12B 1.375(3)
C11B H11B 0.9500
C12B C13B 1.380(3)
C12B H12B 0.9500
C13B C14B 1.376(3)
C13B H13B 0.9500
C14B H14B 0.9500
C15B H15D 0.9800
C15B H15E 0.9800
C15B H15F 0.9800
C16B C17B 1.517(3)
C16B H16C 0.9900
C16B H16D 0.9900
C17B H17D 0.9800
C17B H17E 0.9800
C17B H17F 0.9800
V1C O3C 1.5885(14)
V1C O4C 1.7587(13)
V1C O1C 1.8451(13)
V1C N3C 2.1232(15)
V1C S1C 2.3474(8)
V1C H1NB 1.828(17)
S1C C1C 1.7496(17)
O1C C4C 1.3384(18)
O2C C6C 1.361(2)
O2C C15C 1.431(2)
O4C C16C 1.434(2)
N1C C1C 1.371(2)
N1C C9C 1.404(2)
N1C H1NC 0.8800
N2C C1C 1.298(2)
N2C N3C 1.3964(18)
N3C C2C 1.3041(19)
C2C C3C 1.424(2)
C2C H2C 0.9500
C3C C4C 1.403(2)
C3C C8C 1.413(2)
C4C C5C 1.401(2)
C5C C6C 1.387(2)
C5C H5C 0.9500
C6C C7C 1.397(3)
C7C C8C 1.368(2)
C7C H7C 0.9500
C8C H8C 0.9500
C9C C10C 1.396(2)
C9C C14C 1.399(2)
C10C C11C 1.385(3)
C10C H10C 0.9500
C11C C12C 1.380(3)
C11C H11C 0.9500
C12C C13C 1.388(3)
C12C H12C 0.9500
C13C C14C 1.376(3)
C13C H13C 0.9500
C14C H14C 0.9500
C15C H15G 0.9800
C15C H15H 0.9800
C15C H15I 0.9800
C16C C17C 1.495(3)
C16C H16E 0.9900
C16C H16F 0.9900
C17C H17G 0.9800
C17C H17H 0.9800
C17C H17I 0.9800
V1D O3D 1.5899(14)
V1D O4D 1.7659(13)
V1D O1D 1.8416(13)
V1D N3D 2.1229(15)
V1D S1D 2.3450(8)
V1D H1NA 1.746(17)
S1D C1D 1.7494(18)
O1D C4D 1.3405(18)
O2D C6D 1.3560(19)
O2D C15D 1.427(2)
O4D C16D 1.427(2)
N1D C1D 1.368(2)
N1D C9D 1.406(2)
N1D H1ND 0.8800
N2D C1D 1.302(2)
N2D N3D 1.3939(18)
N3D C2D 1.3046(19)
C2D C3D 1.422(2)
C2D H2D 0.9500
C3D C4D 1.403(2)
C3D C8D 1.414(2)
C4D C5D 1.398(2)
C5D C6D 1.387(2)
C5D H5D 0.9500
C6D C7D 1.400(2)
C7D C8D 1.365(2)
C7D H7D 0.9500
C8D H8D 0.9500
C9D C14D 1.395(2)
C9D C10D 1.396(2)
C10D C11D 1.391(3)
C10D H10D 0.9500
C11D C12D 1.375(3)
C11D H11D 0.9500
C12D C13D 1.380(3)
C12D H12D 0.9500
C13D C14D 1.376(3)
C13D H13D 0.9500
C14D H14D 0.9500
C15D H15J 0.9800
C15D H15K 0.9800
C15D H15L 0.9800
C16D C17D 1.517(3)
C16D H16G 0.9900
C16D H16H 0.9900
C17D H17J 0.9800
C17D H17K 0.9800
C17D H17L 0.9800

loop_
_geom_torsion_atom_site_label_1
_geom_torsion_atom_site_label_2
_geom_torsion_atom_site_label_3
_geom_torsion_atom_site_label_4
_geom_torsion
O3A V1A S1A C1A 78.09(7)
O4A V1A S1A C1A -175.13(6)
O1A V1A S1A C1A -76.62(8)
N3A V1A S1A C1A -13.96(6)
O3A V1A O1A C4A -53.92(14)
O4A V1A O1A C4A -164.41(13)
N3A V1A O1A C4A 39.81(14)
S1A V1A O1A C4A 100.60(13)
O3A V1A O4A C16A -3.37(15)
O1A V1A O4A C16A 107.68(13)
N3A V1A O4A C16A -160.08(13)
S1A V1A O4A C16A -109.50(13)
C1A N2A N3A C2A 176.85(13)
C1A N2A N3A V1A -12.47(17)
O3A V1A N3A C2A 81.42(13)
O4A V1A N3A C2A -120.91(15)
O1A V1A N3A C2A -25.78(12)
S1A V1A N3A C2A -173.03(13)
O3A V1A N3A N2A -88.18(11)
O4A V1A N3A N2A 69.49(17)
O1A V1A N3A N2A 164.61(11)
S1A V1A N3A N2A 17.37(10)
N3A N2A C1A N1A 177.05(13)
N3A N2A C1A S1A -4.52(19)
C9A N1A C1A N2A -14.0(3)
C9A N1A C1A S1A 167.51(13)
V1A S1A C1A N2A 15.51(14)
V1A S1A C1A N1A -166.00(11)
N2A N3A C2A C3A 180.00(14)
V1A N3A C2A C3A 9.3(2)
N3A C2A C3A C4A 9.2(2)
N3A C2A C3A C8A -173.25(15)
V1A O1A C4A C5A 148.40(12)
V1A O1A C4A C3A -34.0(2)
C8A C3A C4A O1A -177.69(14)
C2A C3A C4A O1A -0.2(2)
C8A C3A C4A C5A -0.2(2)
C2A C3A C4A C5A 177.37(14)
O1A C4A C5A C6A 177.24(14)
C3A C4A C5A C6A -0.3(2)
C15A O2A C6A C5A 6.2(2)
C15A O2A C6A C7A -173.46(14)
C4A C5A C6A O2A -179.17(14)
C4A C5A C6A C7A 0.5(2)
O2A C6A C7A C8A 179.52(14)
C5A C6A C7A C8A -0.2(2)
C6A C7A C8A C3A -0.3(2)
C4A C3A C8A C7A 0.5(2)
C2A C3A C8A C7A -177.10(14)
C1A N1A C9A C10A 2.4(3)
C1A N1A C9A C14A -176.42(15)
C14A C9A C10A C11A 3.8(3)
N1A C9A C10A C11A -175.05(16)
C9A C10A C11A C12A -1.9(3)
C10A C11A C12A C13A -1.0(3)
C11A C12A C13A C14A 2.1(3)
C12A C13A C14A C9A -0.2(3)
C10A C9A C14A C13A -2.7(2)
N1A C9A C14A C13A 176.17(15)
V1A O4A C16A C17A -80.4(2)
O3B V1B S1B C1B -76.47(7)
O4B V1B S1B C1B 175.80(6)
O1B V1B S1B C1B 77.90(8)
N3B V1B S1B C1B 14.27(6)
O3B V1B O1B C4B 50.96(14)
O4B V1B O1B C4B 162.22(13)
N3B V1B O1B C4B -41.79(13)
S1B V1B O1B C4B -103.40(13)
O3B V1B O4B C16B 6.08(15)
O1B V1B O4B C16B -104.88(14)
N3B V1B O4B C16B 163.24(14)
S1B V1B O4B C16B 113.41(14)
C1B N2B N3B C2B -176.31(13)
C1B N2B N3B V1B 12.72(17)
O3B V1B N3B C2B -80.93(13)
O4B V1B N3B C2B 120.83(15)
O1B V1B N3B C2B 26.19(12)
S1B V1B N3B C2B 172.20(12)
O3B V1B N3B N2B 89.08(11)
O4B V1B N3B N2B -69.17(17)
O1B V1B N3B N2B -163.81(11)
S1B V1B N3B N2B -17.79(10)
N3B N2B C1B N1B -177.11(13)
N3B N2B C1B S1B 4.68(19)
C9B N1B C1B N2B 13.5(2)
C9B N1B C1B S1B -168.18(13)
V1B S1B C1B N2B -15.90(14)
V1B S1B C1B N1B 165.81(11)
N2B N3B C2B C3B -179.35(14)
V1B N3B C2B C3B -8.3(2)
N3B C2B C3B C4B -10.5(2)
N3B C2B C3B C8B 172.11(15)
V1B O1B C4B C5B -146.42(12)
V1B O1B C4B C3B 36.1(2)
C8B C3B C4B O1B 177.33(14)
C2B C3B C4B O1B -0.1(2)
C8B C3B C4B C5B -0.1(2)
C2B C3B C4B C5B -177.47(14)
O1B C4B C5B C6B -177.14(14)
C3B C4B C5B C6B 0.3(2)
C15B O2B C6B C5B -5.6(2)
C15B O2B C6B C7B 174.01(14)
C4B C5B C6B O2B 179.07(14)
C4B C5B C6B C7B -0.5(2)
O2B C6B C7B C8B -179.08(14)
C5B C6B C7B C8B 0.5(3)
C6B C7B C8B C3B -0.3(2)
C4B C3B C8B C7B 0.1(2)
C2B C3B C8B C7B 177.55(14)
C1B N1B C9B C14B -179.56(15)
C1B N1B C9B C10B 1.9(3)
C14B C9B C10B C11B -2.5(3)
N1B C9B C10B C11B 175.93(16)
C9B C10B C11B C12B 0.7(3)
C10B C11B C12B C13B 1.6(3)
C11B C12B C13B C14B -2.1(3)
C12B C13B C14B C9B 0.2(3)
C10B C9B C14B C13B 2.1(2)
N1B C9B C14B C13B -176.45(16)
V1B O4B C16B C17B 69.4(2)
O3C V1C S1C C1C -78.07(11)
O4C V1C S1C C1C 175.15(11)
O1C V1C S1C C1C 76.64(14)
N3C V1C S1C C1C 13.98(11)
O3C V1C O1C C4C 53.9(2)
O4C V1C O1C C4C 164.42(18)
N3C V1C O1C C4C -39.81(19)
S1C V1C O1C C4C -100.6(2)
O3C V1C O4C C16C 3.37(19)
O1C V1C O4C C16C -107.68(17)
N3C V1C O4C C16C 160.07(18)
S1C V1C O4C C16C 109.51(17)
C1C N2C N3C C2C -176.9(2)
C1C N2C N3C V1C 12.5(3)
O3C V1C N3C C2C -81.41(19)
O4C V1C N3C C2C 120.9(2)
O1C V1C N3C C2C 25.79(19)
S1C V1C N3C C2C 173.0(2)
O3C V1C N3C N2C 88.18(18)
O4C V1C N3C N2C -69.5(3)
O1C V1C N3C N2C -164.62(18)
S1C V1C N3C N2C -17.38(17)
N3C N2C C1C N1C -176.8(5)
N3C N2C C1C S1C 4.5(3)
C9C N1C C1C N2C 14.0(7)
C9C N1C C1C S1C -167.3(7)
V1C S1C C1C N2C -15.5(2)
V1C S1C C1C N1C 165.8(4)
N2C N3C C2C C3C -179.9(4)
V1C N3C C2C C3C -9.2(4)
N3C C2C C3C C4C -9.5(7)
N3C C2C C3C C8C 172.1(12)
V1C O1C C4C C5C -148.2(4)
V1C O1C C4C C3C 33.9(4)
C8C C3C C4C O1C 178.9(12)
C2C C3C C4C O1C 0.4(7)
C8C C3C C4C C5C 1.1(14)
C2C C3C C4C C5C -177.4(5)
O1C C4C C5C C6C -176.1(12)
C3C C4C C5C C6C 1.7(14)
C15C O2C C6C C5C 6(2)
C15C O2C C6C C7C -173.2(15)
C4C C5C C6C O2C 177.3(15)
C4C C5C C6C C7C -4(2)
O2C C6C C7C C8C -178(2)
C5C C6C C7C C8C 3(3)
C6C C7C C8C C3C 0(3)
C4C C3C C8C C7C -2(2)
C2C C3C C8C C7C 176.7(16)
C1C N1C C9C C10C -3(2)
C1C N1C C9C C14C 177.1(15)
C14C C9C C10C C11C -5(2)
N1C C9C C10C C11C 175.0(18)
C9C C10C C11C C12C 2(4)
C10C C11C C12C C13C 1(6)
C11C C12C C13C C14C -2(5)
C12C C13C C14C C9C -1(4)
C10C C9C C14C C13C 4(2)
N1C C9C C14C C13C -175.7(17)
V1C O4C C16C C17C 80.4(3)
O3D V1D S1D C1D 76.45(11)
O4D V1D S1D C1D -175.81(11)
O1D V1D S1D C1D -77.91(13)
N3D V1D S1D C1D -14.28(11)
O3D V1D O1D C4D -50.95(19)
O4D V1D O1D C4D -162.22(18)
N3D V1D O1D C4D 41.79(18)
S1D V1D O1D C4D 103.40(19)
O3D V1D O4D C16D -6.08(19)
O1D V1D O4D C16D 104.88(18)
N3D V1D O4D C16D -163.24(19)
S1D V1D O4D C16D -113.41(17)
C1D N2D N3D C2D 176.3(2)
C1D N2D N3D V1D -12.7(3)
O3D V1D N3D C2D 80.93(19)
O4D V1D N3D C2D -120.8(2)
O1D V1D N3D C2D -26.18(19)
S1D V1D N3D C2D -172.2(2)
O3D V1D N3D N2D -89.07(18)
O4D V1D N3D N2D 69.2(3)
O1D V1D N3D N2D 163.82(19)
S1D V1D N3D N2D 17.80(17)
N3D N2D C1D N1D 176.9(5)
N3D N2D C1D S1D -4.7(3)
C9D N1D C1D N2D -13.5(7)
C9D N1D C1D S1D 168.0(7)
V1D S1D C1D N2D 15.9(2)
V1D S1D C1D N1D -165.7(4)
N2D N3D C2D C3D 179.2(4)
V1D N3D C2D C3D 8.2(4)
N3D C2D C3D C4D 10.8(7)
N3D C2D C3D C8D -173.1(12)
V1D O1D C4D C5D 146.3(4)
V1D O1D C4D C3D -36.0(4)
C8D C3D C4D O1D -176.3(12)
C2D C3D C4D O1D -0.2(7)
C8D C3D C4D C5D 1.4(14)
C2D C3D C4D C5D 177.4(5)
O1D C4D C5D C6D 176.3(12)
C3D C4D C5D C6D -1.4(14)
C15D O2D C6D C5D 4(3)
C15D O2D C6D C7D -175.6(18)
C4D C5D C6D O2D -177.6(15)
C4D C5D C6D C7D 2(2)
O2D C6D C7D C8D 177(2)
C5D C6D C7D C8D -3(3)
C6D C7D C8D C3D 3(3)
C4D C3D C8D C7D -2(2)
C2D C3D C8D C7D -178.4(17)
C1D N1D C9D C14D 179.7(16)
C1D N1D C9D C10D -2(2)
C14D C9D C10D C11D 3(3)
N1D C9D C10D C11D -175.5(19)
C9D C10D C11D C12D 0(4)
C10D C11D C12D C13D -3(5)
C11D C12D C13D C14D 3(5)
C12D C13D C14D C9D 0(4)
C10D C9D C14D C13D -3(2)
N1D C9D C14D C13D 175.3(17)
V1D O4D C16D C17D -69.4(3)
